data_2222627
loop_
_publ_author_name
'Thenmozhi, M.'
'Kavitha, T.'
'Satyanarayana, V. S. V.'
'Vijayakumar, V.'
'Ponnuswamy, M. N.'

_publ_section_title
;Methyl
 4-(3-ethoxy-4-hydroxyphenyl)-6-methyl-2-oxo-1,2,3,4-tetrahydropyrimidine-5-carboxylate
 monohydrate
;
_journal_coeditor_code CI2843
_journal_issue 8
_journal_name_full 'Acta Crystallographica Section E'
_journal_page_first o1921
_journal_page_last o1922
_journal_paper_doi 10.1107/S160053680902769X
_journal_volume 65
_journal_year 2009
_chemical_formula_iupac 'C15 H18 N2 O5, H2 O'
_chemical_formula_moiety 'C15 H18 N2 O5, H2 O'
_chemical_formula_sum 'C15 H20 N2 O6'
_chemical_formula_weight 324.33
_chemical_name_systematic
'Methyl 4-(3-ethoxy-4-hydroxyphenyl)-6-methyl-2-oxo-1,2,3,4-tetrahydropyrimidine-5-carboxylate monohydrate'
_space_group_IT_number 14
_symmetry_cell_setting monoclinic
_symmetry_space_group_name_Hall '-P 2ybc'
_symmetry_space_group_name_H-M 'P 1 21/c 1'
_atom_sites_solution_hydrogens geom
_atom_sites_solution_primary direct
_atom_sites_solution_secondary difmap
_audit_creation_method SHELXL-97
_cell_angle_alpha 90.00
_cell_angle_beta 95.932(2)
_cell_angle_gamma 90.00
_cell_formula_units_Z 4
_cell_length_a 11.4927(6)
_cell_length_b 15.3756(8)
_cell_length_c 8.9240(5)
_cell_measurement_reflns_used 4719
_cell_measurement_temperature 293(2)
_cell_measurement_theta_max 30.3
_cell_measurement_theta_min 1.8
_cell_volume 1568.49(15)
_computing_cell_refinement 'SAINT (Bruker, 2004)'
_computing_data_collection 'APEX2 (Bruker, 2004)'
_computing_data_reduction 'SAINT (Bruker, 2004)'
_computing_molecular_graphics 'ORTEP-3 (Farrugia, 1997)'
_computing_publication_material 'SHELXL97 (Sheldrick, 2008) and PLATON (Spek, 2009)'
_computing_structure_refinement 'SHELXS97 (Sheldrick, 2008)'
_computing_structure_solution 'SIR92 (Altomare <i>et al.</i>,  1999)'
_diffrn_ambient_temperature 293(2)
_diffrn_measured_fraction_theta_full 1.000
_diffrn_measured_fraction_theta_max 0.999
_diffrn_measurement_device_type 'Bruker Kappa APEXII area-detector'
_diffrn_measurement_method '\w and \f'
_diffrn_radiation_monochromator graphite
_diffrn_radiation_source 'fine-focus sealed tube'
_diffrn_radiation_type MoK\a
_diffrn_radiation_wavelength 0.71073
_diffrn_reflns_av_R_equivalents 0.0254
_diffrn_reflns_av_sigmaI/netI 0.0243
_diffrn_reflns_limit_h_max 16
_diffrn_reflns_limit_h_min -16
_diffrn_reflns_limit_k_max 21
_diffrn_reflns_limit_k_min -21
_diffrn_reflns_limit_l_max 12
_diffrn_reflns_limit_l_min -12
_diffrn_reflns_number 20671
_diffrn_reflns_theta_full 25.00
_diffrn_reflns_theta_max 30.33
_diffrn_reflns_theta_min 1.78
_diffrn_standards_number 0
_exptl_absorpt_coefficient_mu 0.107
_exptl_absorpt_correction_T_max 0.9810
_exptl_absorpt_correction_T_min 0.9769
_exptl_absorpt_correction_type multi-scan
_exptl_absorpt_process_details '(SADABS; Sheldrick, 2001)'
_exptl_crystal_colour yellow
_exptl_crystal_density_diffrn 1.373
_exptl_crystal_density_method 'not measured'
_exptl_crystal_description Block
_exptl_crystal_F_000 688
_exptl_crystal_size_max 0.25
_exptl_crystal_size_mid 0.20
_exptl_crystal_size_min 0.20
_refine_diff_density_max 0.313
_refine_diff_density_min -0.252
_refine_ls_extinction_method none
_refine_ls_goodness_of_fit_ref 1.035
_refine_ls_hydrogen_treatment mixed
_refine_ls_matrix_type full
_refine_ls_number_parameters 231
_refine_ls_number_reflns 4719
_refine_ls_number_restraints 0
_refine_ls_restrained_S_all 1.035
_refine_ls_R_factor_all 0.0729
_refine_ls_R_factor_gt 0.0476
_refine_ls_shift/su_max 0.001
_refine_ls_shift/su_mean 0.000
_refine_ls_structure_factor_coef Fsqd
_refine_ls_weighting_details 'calc w=1/[\s^2^(Fo^2^)+(0.0643P)^2^+0.381P] where P=(Fo^2^+2Fc^2^)/3'
_refine_ls_weighting_scheme calc
_refine_ls_wR_factor_gt 0.1242
_refine_ls_wR_factor_ref 0.1397
_reflns_number_gt 3292
_reflns_number_total 4719
_reflns_threshold_expression I>2\s(I)
_cod_data_source_file ci2843.cif
_cod_data_source_block I
_cod_original_sg_symbol_H-M 'P 21/c'
_cod_database_code 2222627
_cod_database_fobs_code 2222627

loop_
_symmetry_equiv_pos_as_xyz
'x, y, z'
'-x, y+1/2, -z+1/2'
'-x, -y, -z'
'x, -y-1/2, z-1/2'

loop_
_atom_site_type_symbol
_atom_site_label
_atom_site_fract_x
_atom_site_fract_y
_atom_site_fract_z
_atom_site_U_iso_or_equiv
_atom_site_adp_type
_atom_site_calc_flag
_atom_site_refinement_flags
_atom_site_occupancy
_atom_site_disorder_assembly
_atom_site_disorder_group
C C2 0.35042(12) 0.17029(9) 0.52062(17) 0.0356(3) Uani d . 1 . .
C C4 0.30165(12) 0.07826(8) 0.29487(15) 0.0323(3) Uani d . 1 . .
H H4 0.3447 0.0720 0.2063 0.039 Uiso calc R 1 . .
C C5 0.33233(11) 0.00144(8) 0.39770(15) 0.0318(3) Uani d . 1 . .
C C6 0.35124(11) 0.01266(8) 0.54780(16) 0.0321(3) Uani d . 1 . .
C C7 0.17205(12) 0.08179(8) 0.24074(15) 0.0314(3) Uani d . 1 . .
C C8 0.08815(12) 0.06691(10) 0.33778(15) 0.0372(3) Uani d . 1 . .
H H8 0.1109 0.0543 0.4385 0.045 Uiso calc R 1 . .
C C9 -0.02997(13) 0.07060(10) 0.28638(16) 0.0394(3) Uani d . 1 . .
H H9 -0.0858 0.0606 0.3528 0.047 Uiso calc R 1 . .
C C10 -0.06474(12) 0.08894(9) 0.13824(15) 0.0347(3) Uani d . 1 . .
C C11 0.01924(12) 0.10656(9) 0.03979(15) 0.0329(3) Uani d . 1 . .
C C12 0.13663(12) 0.10213(9) 0.09088(15) 0.0337(3) Uani d . 1 . .
H H12 0.1925 0.1128 0.0248 0.040 Uiso calc R 1 . .
C C13 0.05268(15) 0.15592(11) -0.20597(17) 0.0458(4) Uani d . 1 . .
H H13A 0.1074 0.1099 -0.2233 0.055 Uiso calc R 1 . .
H H13B 0.0966 0.2062 -0.1664 0.055 Uiso calc R 1 . .
C C14 -0.01997(19) 0.17865(13) -0.34907(19) 0.0579(5) Uani d . 1 . .
H H14A -0.0642 0.1287 -0.3857 0.087 Uiso calc R 1 . .
H H14B 0.0301 0.1968 -0.4229 0.087 Uiso calc R 1 . .
H H14C -0.0725 0.2251 -0.3306 0.087 Uiso calc R 1 . .
C C15 0.33489(12) -0.08120(9) 0.31629(17) 0.0373(3) Uani d . 1 . .
C C16 0.3448(2) -0.23424(11) 0.3223(3) 0.0685(6) Uani d . 1 . .
H H16A 0.2807 -0.2358 0.2442 0.103 Uiso calc R 1 . .
H H16B 0.3372 -0.2813 0.3913 0.103 Uiso calc R 1 . .
H H16C 0.4172 -0.2400 0.2783 0.103 Uiso calc R 1 . .
C C17 0.37615(14) -0.05489(10) 0.66793(17) 0.0422(3) Uani d . 1 . .
H H17A 0.3058 -0.0866 0.6803 0.063 Uiso calc R 1 . .
H H17B 0.4037 -0.0271 0.7612 0.063 Uiso calc R 1 . .
H H17C 0.4348 -0.0942 0.6392 0.063 Uiso calc R 1 . .
N N1 0.34801(11) 0.09613(8) 0.60651(15) 0.0381(3) Uani d . 1 . .
N N3 0.34091(11) 0.15896(8) 0.37262(14) 0.0371(3) Uani d . 1 . .
O O1 0.36409(10) 0.24219(7) 0.58341(13) 0.0474(3) Uani d . 1 . .
O O2 -0.18113(9) 0.09133(9) 0.09076(14) 0.0498(3) Uani d . 1 . .
O O3 -0.02656(9) 0.12778(8) -0.10273(11) 0.0444(3) Uani d . 1 . .
O O4 0.34354(12) -0.15218(7) 0.40215(14) 0.0555(3) Uani d . 1 . .
O O5 0.32921(11) -0.08496(8) 0.18008(13) 0.0521(3) Uani d . 1 . .
O O6 0.43101(15) 0.11524(11) 0.92163(16) 0.0654(4) Uani d . 1 . .
H H1 0.3666(16) 0.1039(11) 0.703(2) 0.045(5) Uiso d . 1 . .
H H2 -0.193(2) 0.0937(15) -0.010(3) 0.077(7) Uiso d . 1 . .
H H3 0.3418(15) 0.2040(12) 0.317(2) 0.048(5) Uiso d . 1 . .
H H6A 0.418(2) 0.1623(17) 0.981(3) 0.086(8) Uiso d . 1 . .
H H6B 0.508(3) 0.109(2) 0.921(4) 0.136(13) Uiso d . 1 . .

loop_
_atom_site_aniso_label
_atom_site_aniso_U_11
_atom_site_aniso_U_22
_atom_site_aniso_U_33
_atom_site_aniso_U_12
_atom_site_aniso_U_13
_atom_site_aniso_U_23
C2 0.0302(7) 0.0344(6) 0.0417(8) -0.0002(5) 0.0015(6) -0.0002(5)
C4 0.0312(6) 0.0350(6) 0.0301(7) -0.0004(5) 0.0001(5) 0.0019(5)
C5 0.0280(6) 0.0315(6) 0.0353(7) 0.0000(5) 0.0006(5) 0.0025(5)
C6 0.0263(6) 0.0343(6) 0.0360(7) 0.0002(5) 0.0043(5) 0.0037(5)
C7 0.0310(6) 0.0325(6) 0.0301(6) 0.0003(5) 0.0013(5) 0.0003(5)
C8 0.0363(7) 0.0490(8) 0.0259(6) 0.0012(6) 0.0015(5) 0.0037(5)
C9 0.0342(7) 0.0546(8) 0.0304(7) -0.0001(6) 0.0079(5) 0.0020(6)
C10 0.0288(7) 0.0439(7) 0.0313(7) 0.0014(5) 0.0028(5) -0.0031(5)
C11 0.0350(7) 0.0379(7) 0.0254(6) 0.0002(5) 0.0010(5) 0.0012(5)
C12 0.0322(7) 0.0400(7) 0.0294(6) -0.0016(5) 0.0055(5) 0.0021(5)
C13 0.0518(9) 0.0531(9) 0.0332(8) -0.0040(7) 0.0082(7) 0.0053(6)
C14 0.0819(14) 0.0552(10) 0.0366(9) 0.0059(9) 0.0054(9) 0.0085(7)
C15 0.0290(7) 0.0372(7) 0.0445(8) 0.0001(5) -0.0020(6) -0.0031(6)
C16 0.0751(13) 0.0344(8) 0.0933(16) -0.0003(8) -0.0045(11) -0.0136(9)
C17 0.0440(8) 0.0438(8) 0.0388(8) 0.0028(6) 0.0050(6) 0.0113(6)
N1 0.0443(7) 0.0375(6) 0.0323(6) 0.0001(5) 0.0028(5) 0.0002(5)
N3 0.0406(7) 0.0319(6) 0.0373(6) -0.0047(5) -0.0026(5) 0.0063(5)
O1 0.0557(7) 0.0356(5) 0.0501(7) -0.0013(5) 0.0018(5) -0.0059(4)
O2 0.0289(5) 0.0835(9) 0.0366(6) 0.0018(5) 0.0019(4) -0.0008(6)
O3 0.0380(6) 0.0664(7) 0.0281(5) -0.0014(5) 0.0005(4) 0.0087(5)
O4 0.0748(9) 0.0310(5) 0.0591(8) 0.0006(5) -0.0011(6) -0.0010(5)
O5 0.0593(7) 0.0524(7) 0.0431(7) 0.0062(5) -0.0016(5) -0.0114(5)
O6 0.0703(10) 0.0753(9) 0.0500(8) 0.0054(8) 0.0034(7) -0.0158(7)

loop_
_atom_type_symbol
_atom_type_description
_atom_type_scat_dispersion_real
_atom_type_scat_dispersion_imag
_atom_type_scat_source
C C 0.0033 0.0016 'International Tables Vol C Tables 4.2.6.8 and 6.1.1.4'
H H 0.0000 0.0000 'International Tables Vol C Tables 4.2.6.8 and 6.1.1.4'
N N 0.0061 0.0033 'International Tables Vol C Tables 4.2.6.8 and 6.1.1.4'
O O 0.0106 0.0060 'International Tables Vol C Tables 4.2.6.8 and 6.1.1.4'

loop_
_geom_angle_atom_site_label_1
_geom_angle_atom_site_label_2
_geom_angle_atom_site_label_3
_geom_angle_site_symmetry_1
_geom_angle_site_symmetry_3
_geom_angle
_geom_angle_publ_flag
O1 C2 N3 . . 124.06(13) ?
O1 C2 N1 . . 119.69(14) ?
N3 C2 N1 . . 116.23(12) ?
N3 C4 C5 . . 109.36(11) ?
N3 C4 C7 . . 111.30(11) ?
C5 C4 C7 . . 112.32(11) ?
N3 C4 H4 . . 107.9 ?
C5 C4 H4 . . 107.9 ?
C7 C4 H4 . . 107.9 ?
C6 C5 C15 . . 126.53(12) ?
C6 C5 C4 . . 120.43(12) ?
C15 C5 C4 . . 113.02(12) ?
C5 C6 N1 . . 119.10(12) ?
C5 C6 C17 . . 128.48(13) ?
N1 C6 C17 . . 112.41(12) ?
C8 C7 C12 . . 119.08(12) ?
C8 C7 C4 . . 121.36(12) ?
C12 C7 C4 . . 119.55(12) ?
C7 C8 C9 . . 120.57(13) ?
C7 C8 H8 . . 119.7 ?
C9 C8 H8 . . 119.7 ?
C10 C9 C8 . . 120.32(13) ?
C10 C9 H9 . . 119.8 ?
C8 C9 H9 . . 119.8 ?
O2 C10 C9 . . 119.01(13) ?
O2 C10 C11 . . 121.30(12) ?
C9 C10 C11 . . 119.67(13) ?
O3 C11 C12 . . 126.10(12) ?
O3 C11 C10 . . 114.04(12) ?
C12 C11 C10 . . 119.86(12) ?
C11 C12 C7 . . 120.46(12) ?
C11 C12 H12 . . 119.8 ?
C7 C12 H12 . . 119.8 ?
O3 C13 C14 . . 106.57(14) ?
O3 C13 H13A . . 110.4 ?
C14 C13 H13A . . 110.4 ?
O3 C13 H13B . . 110.4 ?
C14 C13 H13B . . 110.4 ?
H13A C13 H13B . . 108.6 ?
C13 C14 H14A . . 109.5 ?
C13 C14 H14B . . 109.5 ?
H14A C14 H14B . . 109.5 ?
C13 C14 H14C . . 109.5 ?
H14A C14 H14C . . 109.5 ?
H14B C14 H14C . . 109.5 ?
O5 C15 O4 . . 122.09(13) ?
O5 C15 C5 . . 122.48(13) ?
O4 C15 C5 . . 115.44(13) ?
O4 C16 H16A . . 109.5 ?
O4 C16 H16B . . 109.5 ?
H16A C16 H16B . . 109.5 ?
O4 C16 H16C . . 109.5 ?
H16A C16 H16C . . 109.5 ?
H16B C16 H16C . . 109.5 ?
C6 C17 H17A . . 109.5 ?
C6 C17 H17B . . 109.5 ?
H17A C17 H17B . . 109.5 ?
C6 C17 H17C . . 109.5 ?
H17A C17 H17C . . 109.5 ?
H17B C17 H17C . . 109.5 ?
C2 N1 C6 . . 123.58(13) ?
C2 N1 H1 . . 114.8(12) ?
C6 N1 H1 . . 119.0(12) ?
C2 N3 C4 . . 124.82(12) ?
C2 N3 H3 . . 118.0(12) ?
C4 N3 H3 . . 115.6(12) ?
C10 O2 H2 . . 111.0(15) ?
C11 O3 C13 . . 117.61(12) ?
C15 O4 C16 . . 115.74(14) ?
H6A O6 H6B . . 108(3) ?

loop_
_geom_bond_atom_site_label_1
_geom_bond_atom_site_label_2
_geom_bond_site_symmetry_2
_geom_bond_distance
_geom_bond_publ_flag
C2 O1 . 1.2421(16) ?
C2 N3 . 1.3255(19) ?
C2 N1 . 1.3758(18) ?
C4 N3 . 1.4696(17) ?
C4 C5 . 1.5149(18) ?
C4 C7 . 1.5186(18) ?
C4 H4 . 0.98 ?
C5 C6 . 1.3457(19) ?
C5 C15 . 1.4654(19) ?
C6 N1 . 1.3881(18) ?
C6 C17 . 1.4988(19) ?
C7 C8 . 1.3801(19) ?
C7 C12 . 1.3926(18) ?
C8 C9 . 1.388(2) ?
C8 H8 . 0.93 ?
C9 C10 . 1.370(2) ?
C9 H9 . 0.93 ?
C10 O2 . 1.3613(17) ?
C10 C11 . 1.3972(19) ?
C11 O3 . 1.3648(16) ?
C11 C12 . 1.3804(19) ?
C12 H12 . 0.93 ?
C13 O3 . 1.4279(19) ?
C13 C14 . 1.493(2) ?
C13 H13A . 0.97 ?
C13 H13B . 0.97 ?
C14 H14A . 0.96 ?
C14 H14B . 0.96 ?
C14 H14C . 0.96 ?
C15 O5 . 1.2119(18) ?
C15 O4 . 1.3314(18) ?
C16 O4 . 1.450(2) ?
C16 H16A . 0.96 ?
C16 H16B . 0.96 ?
C16 H16C . 0.96 ?
C17 H17A . 0.96 ?
C17 H17B . 0.96 ?
C17 H17C . 0.96 ?
N1 H1 . 0.877(19) ?
N3 H3 . 0.852(19) ?
O2 H2 . 0.90(2) ?
O6 H6A . 0.92(3) ?
O6 H6B . 0.89(4) ?

loop_
_geom_hbond_atom_site_label_D
_geom_hbond_atom_site_label_H
_geom_hbond_atom_site_label_A
_geom_hbond_site_symmetry_A
_geom_hbond_distance_DH
_geom_hbond_distance_HA
_geom_hbond_distance_DA
_geom_hbond_angle_DHA
N1 H1 O6 . 0.87(2) 2.02(2) 2.890(2) 172(2)
N3 H3 O1 4_565 0.85(2) 2.28(2) 3.031(2) 147(2)
O2 H2 O5 3 0.90(2) 2.07(2) 2.810(2) 139(2)
O6 H6A O1 4_566 0.92(3) 1.87(3) 2.777(2) 170(2)
O6 H6B O5 3_656 0.89(3) 2.19(3) 3.025(2) 156(3)

loop_
_geom_torsion_atom_site_label_1
_geom_torsion_atom_site_label_2
_geom_torsion_atom_site_label_3
_geom_torsion_atom_site_label_4
_geom_torsion_site_symmetry_1
_geom_torsion_site_symmetry_2
_geom_torsion_site_symmetry_3
_geom_torsion_site_symmetry_4
_geom_torsion
_geom_torsion_publ_flag
N3 C4 C5 C6 . . . . 21.65(17) ?
C7 C4 C5 C6 . . . . -102.44(14) ?
N3 C4 C5 C15 . . . . -159.91(11) ?
C7 C4 C5 C15 . . . . 76.00(14) ?
C15 C5 C6 N1 . . . . 178.59(12) ?
C4 C5 C6 N1 . . . . -3.19(19) ?
C15 C5 C6 C17 . . . . -1.7(2) ?
C4 C5 C6 C17 . . . . 176.53(13) ?
N3 C4 C7 C8 . . . . -79.50(16) ?
C5 C4 C7 C8 . . . . 43.50(17) ?
N3 C4 C7 C12 . . . . 99.20(14) ?
C5 C4 C7 C12 . . . . -137.80(13) ?
C12 C7 C8 C9 . . . . 1.1(2) ?
C4 C7 C8 C9 . . . . 179.85(13) ?
C7 C8 C9 C10 . . . . 0.1(2) ?
C8 C9 C10 O2 . . . . 179.40(14) ?
C8 C9 C10 C11 . . . . -1.9(2) ?
O2 C10 C11 O3 . . . . 1.5(2) ?
C9 C10 C11 O3 . . . . -177.11(13) ?
O2 C10 C11 C12 . . . . -178.89(13) ?
C9 C10 C11 C12 . . . . 2.5(2) ?
O3 C11 C12 C7 . . . . 178.32(13) ?
C10 C11 C12 C7 . . . . -1.2(2) ?
C8 C7 C12 C11 . . . . -0.6(2) ?
C4 C7 C12 C11 . . . . -179.32(12) ?
C6 C5 C15 O5 . . . . -171.98(14) ?
C4 C5 C15 O5 . . . . 9.7(2) ?
C6 C5 C15 O4 . . . . 8.2(2) ?
C4 C5 C15 O4 . . . . -170.10(12) ?
O1 C2 N1 C6 . . . . -169.74(13) ?
N3 C2 N1 C6 . . . . 8.4(2) ?
C5 C6 N1 C2 . . . . -13.8(2) ?
C17 C6 N1 C2 . . . . 166.38(13) ?
O1 C2 N3 C4 . . . . -167.13(14) ?
N1 C2 N3 C4 . . . . 14.8(2) ?
C5 C4 N3 C2 . . . . -28.53(18) ?
C7 C4 N3 C2 . . . . 96.16(15) ?
C12 C11 O3 C13 . . . . -6.2(2) ?
C10 C11 O3 C13 . . . . 173.34(13) ?
C14 C13 O3 C11 . . . . -177.41(13) ?
O5 C15 O4 C16 . . . . -0.5(2) ?
C5 C15 O4 C16 . . . . 179.32(14) ?
